data_4302241
loop_
_publ_author_name
'Pingwu Du'
'Jacob Schneider'
'Genggeng Luo'
'William W. Brennessel'
'Richard Eisenberg'

_publ_section_title
;
Visible Light-Driven Hydrogen Production from Aqueous Protons Catalyzed by
Molecular Cobaloxime Catalysts
;
_journal_name_full 'Inorganic Chemistry'
_journal_page_first 4952
_journal_page_last 4962
_journal_paper_doi 10.1021/ic900389z
_journal_volume 48
_journal_year 2009
_chemical_formula_moiety 'C15 H21 Cl Co N5 O6, C2 H6 O'
_chemical_formula_sum 'C17 H27 Cl Co N5 O7'
_chemical_formula_weight 507.82
_chemical_name_common eispd21
_chemical_name_systematic
;

 ?

;
_space_group_IT_number 14
_symmetry_cell_setting monoclinic
_symmetry_space_group_name_Hall '-P 2ybc'
_symmetry_space_group_name_H-M 'P 1 21/c 1'
_atom_sites_solution_hydrogens geom
_atom_sites_solution_primary direct
_atom_sites_solution_secondary difmap
_audit_creation_method SHELXL-97
_cell_angle_alpha 90.00
_cell_angle_beta 91.317(1)
_cell_angle_gamma 90.00
_cell_formula_units_Z 4
_cell_length_a 9.9436(7)
_cell_length_b 22.9554(15)
_cell_length_c 9.6917(6)
_cell_measurement_reflns_used 4006
_cell_measurement_temperature 100.0(1)
_cell_measurement_theta_max 36.11
_cell_measurement_theta_min 2.28
_cell_volume 2211.6(3)
_computing_cell_refinement 'SAINT (Bruker, 2007)'
_computing_data_collection 'APEX2 (Bruker, 2007)'
_computing_data_reduction 'SAINT (Bruker, 2007)'
_computing_molecular_graphics 'SHELXTL (Sheldrick, 2008)'
_computing_publication_material 'SHELXTL (Sheldrick, 2008)'
_computing_structure_refinement 'SHELXL-97 (Sheldrick, 2008)'
_computing_structure_solution 'SIR97 (Altomare et al., 1999)'
_diffrn_ambient_temperature 100.0(1)
_diffrn_measured_fraction_theta_full 0.987
_diffrn_measured_fraction_theta_max 0.987
_diffrn_measurement_device_type 'Bruker SMART APEX II CCD Platform'
_diffrn_measurement_method 'area detector, \w scans per \f'
_diffrn_radiation_monochromator graphite
_diffrn_radiation_source 'fine-focus sealed tube'
_diffrn_radiation_type MoK\a
_diffrn_radiation_wavelength 0.71073
_diffrn_reflns_av_R_equivalents 0.0761
_diffrn_reflns_av_sigmaI/netI 0.0749
_diffrn_reflns_limit_h_max 16
_diffrn_reflns_limit_h_min -16
_diffrn_reflns_limit_k_max 37
_diffrn_reflns_limit_k_min -37
_diffrn_reflns_limit_l_max 15
_diffrn_reflns_limit_l_min -15
_diffrn_reflns_number 35749
_diffrn_reflns_theta_full 34.97
_diffrn_reflns_theta_max 34.97
_diffrn_reflns_theta_min 2.05
_exptl_absorpt_coefficient_mu 0.945
_exptl_absorpt_correction_T_max 0.9632
_exptl_absorpt_correction_T_min 0.8049
_exptl_absorpt_correction_type multi-scan
_exptl_absorpt_process_details 'SADABS (Sheldrick, 2007)'
_exptl_crystal_colour yellow-orange
_exptl_crystal_density_diffrn 1.525
_exptl_crystal_density_method 'not measured'
_exptl_crystal_description plate
_exptl_crystal_F_000 1056
_exptl_crystal_size_max 0.24
_exptl_crystal_size_mid 0.20
_exptl_crystal_size_min 0.04
_refine_diff_density_max 0.713
_refine_diff_density_min -0.643
_refine_diff_density_rms 0.106
_refine_ls_extinction_method none
_refine_ls_goodness_of_fit_ref 1.016
_refine_ls_hydrogen_treatment constr
_refine_ls_matrix_type full
_refine_ls_number_parameters 303
_refine_ls_number_reflns 9578
_refine_ls_number_restraints 3
_refine_ls_restrained_S_all 1.016
_refine_ls_R_factor_all 0.0964
_refine_ls_R_factor_gt 0.0514
_refine_ls_shift/su_max 0.001
_refine_ls_shift/su_mean 0.000
_refine_ls_structure_factor_coef Fsqd
_refine_ls_weighting_details 'calc w=1/[\s^2^(Fo^2^)+(0.0435P)^2^+0.6593P] where P=(Fo^2^+2Fc^2^)/3'
_refine_ls_weighting_scheme calc
_refine_ls_wR_factor_gt 0.1007
_refine_ls_wR_factor_ref 0.1165
_reflns_number_gt 6242
_reflns_number_total 9578
_reflns_threshold_expression >2sigma(I)
_cod_data_source_file ic900389z_si_001_1.cif
_cod_data_source_block eispd21
_cod_database_code 4302241

loop_
_symmetry_equiv_pos_as_xyz
'x, y, z'
'-x, y+1/2, -z+1/2'
'-x, -y, -z'
'x, -y-1/2, z-1/2'

loop_
_atom_site_label
_atom_site_type_symbol
_atom_site_fract_x
_atom_site_fract_y
_atom_site_fract_z
_atom_site_U_iso_or_equiv
_atom_site_adp_type
_atom_site_occupancy
_atom_site_symmetry_multiplicity
_atom_site_calc_flag
_atom_site_refinement_flags
_atom_site_disorder_assembly
_atom_site_disorder_group
Co1 Co 0.48963(3) 0.131020(10) 0.75234(3) 0.01113(6) Uani 1 1 d . . .
Cl1 Cl 0.31886(5) 0.11927(2) 0.60207(5) 0.01506(9) Uani 1 1 d . . .
N1 N 0.36179(17) 0.15134(7) 0.88530(16) 0.0137(3) Uani 1 1 d . . .
N2 N 0.48429(16) 0.21181(7) 0.71847(16) 0.0137(3) Uani 1 1 d . . .
N3 N 0.49017(16) 0.04918(7) 0.77777(16) 0.0132(3) Uani 1 1 d . . .
N4 N 0.61708(16) 0.11089(7) 0.61722(16) 0.0135(3) Uani 1 1 d . . .
N5 N 0.63225(16) 0.14140(7) 0.89304(16) 0.0133(3) Uani 1 1 d . . .
O1 O 0.30232(15) 0.11097(6) 0.96430(14) 0.0186(3) Uani 1 1 d . . .
H1 H 0.3531 0.0855 0.9265 0.022 Uiso 0.41(4) 1 d PR A 1
O2 O 0.55917(15) 0.23752(6) 0.62288(14) 0.0174(3) Uani 1 1 d . . .
H2 H 0.6173 0.2196 0.5990 0.021 Uiso 0.37(4) 1 d PR B 1
O3 O 0.40941(14) 0.02191(6) 0.86642(14) 0.0156(3) Uani 1 1 d . . .
H3 H 0.3609 0.0483 0.8995 0.019 Uiso 0.59(4) 1 d PR A 5
O4 O 0.67470(15) 0.15063(6) 0.53542(15) 0.0187(3) Uani 1 1 d . . .
H4 H 0.6470 0.1831 0.5803 0.022 Uiso 0.63(4) 1 d PR B 5
O5 O 0.9755(2) 0.21630(9) 1.23830(19) 0.0412(5) Uani 1 1 d . . .
O6 O 0.92934(16) 0.12506(7) 1.30515(16) 0.0257(3) Uani 1 1 d . . .
C1 C 0.32852(19) 0.20577(8) 0.89072(19) 0.0141(3) Uani 1 1 d . . .
C2 C 0.4046(2) 0.24180(8) 0.79452(19) 0.0148(3) Uani 1 1 d . . .
C3 C 0.5715(2) 0.01944(8) 0.70295(19) 0.0140(3) Uani 1 1 d . . .
C4 C 0.64620(19) 0.05606(8) 0.60655(19) 0.0143(3) Uani 1 1 d . . .
C5 C 0.2193(2) 0.22950(9) 0.9762(2) 0.0184(4) Uani 1 1 d . . .
H5A H 0.1896 0.1995 1.0407 0.028 Uiso 1 1 calc R . .
H5B H 0.1434 0.2413 0.9162 0.028 Uiso 1 1 calc R . .
H5C H 0.2527 0.2634 1.0281 0.028 Uiso 1 1 calc R . .
C6 C 0.3918(2) 0.30643(8) 0.7847(2) 0.0211(4) Uani 1 1 d . . .
H6A H 0.4319 0.3200 0.6990 0.032 Uiso 1 1 calc R . .
H6B H 0.4386 0.3245 0.8638 0.032 Uiso 1 1 calc R . .
H6C H 0.2965 0.3173 0.7849 0.032 Uiso 1 1 calc R . .
C7 C 0.5854(2) -0.04483(8) 0.7117(2) 0.0192(4) Uani 1 1 d . . .
H7A H 0.5393 -0.0591 0.7933 0.029 Uiso 0.50 1 calc PR . .
H7B H 0.6810 -0.0551 0.7189 0.029 Uiso 0.50 1 calc PR . .
H7C H 0.5453 -0.0627 0.6287 0.029 Uiso 0.50 1 calc PR . .
H7D H 0.6377 -0.0589 0.6339 0.029 Uiso 0.50 1 calc PR . .
H7E H 0.4960 -0.0628 0.7084 0.029 Uiso 0.50 1 calc PR . .
H7F H 0.6317 -0.0552 0.7986 0.029 Uiso 0.50 1 calc PR . .
C8 C 0.7421(2) 0.03229(9) 0.5056(2) 0.0190(4) Uani 1 1 d . . .
H8A H 0.7744 0.0639 0.4471 0.029 Uiso 1 1 calc R . .
H8B H 0.6965 0.0029 0.4480 0.029 Uiso 1 1 calc R . .
H8C H 0.8185 0.0144 0.5552 0.029 Uiso 1 1 calc R . .
C9 C 0.7206(2) 0.18583(9) 0.8888(2) 0.0173(4) Uani 1 1 d . . .
H9A H 0.7193 0.2107 0.8105 0.021 Uiso 1 1 calc R . .
C10 C 0.8130(2) 0.19638(9) 0.9944(2) 0.0196(4) Uani 1 1 d . . .
H10A H 0.8728 0.2285 0.9894 0.023 Uiso 1 1 calc R . .
C11 C 0.8174(2) 0.15960(9) 1.1075(2) 0.0175(4) Uani 1 1 d . . .
C12 C 0.7294(2) 0.11294(9) 1.1106(2) 0.0174(4) Uani 1 1 d . . .
H12A H 0.7322 0.0863 1.1857 0.021 Uiso 1 1 calc R . .
C13 C 0.6373(2) 0.10551(9) 1.0030(2) 0.0162(4) Uani 1 1 d . . .
H13A H 0.5755 0.0740 1.0068 0.019 Uiso 1 1 calc R . .
C14 C 0.9159(2) 0.17126(10) 1.2229(2) 0.0227(4) Uani 1 1 d . . .
C15 C 1.0227(3) 0.13132(13) 1.4208(3) 0.0356(6) Uani 1 1 d . . .
H15A H 1.0311 0.0941 1.4696 0.053 Uiso 1 1 calc R . .
H15B H 0.9894 0.1611 1.4840 0.053 Uiso 1 1 calc R . .
H15C H 1.1109 0.1431 1.3872 0.053 Uiso 1 1 calc R . .
O7 O 0.0471(3) 0.08615(17) 0.9899(4) 0.0339(8) Uani 0.50 1 d PD C 1
H7 H 0.1300 0.0941 0.9815 0.041 Uiso 0.50 1 d PR C 1
C16 C -0.0089(6) 0.0701(3) 0.8598(6) 0.0409(10) Uani 0.50 1 d PD C 1
H16A H 0.0093 0.1015 0.7928 0.049 Uiso 0.50 1 calc PR C 1
H16B H -0.1077 0.0668 0.8677 0.049 Uiso 0.50 1 calc PR C 1
C17 C 0.0416(12) 0.0165(4) 0.8069(11) 0.0487(17) Uani 0.50 1 d PD C 1
H17A H 0.1396 0.0190 0.7999 0.073 Uiso 0.50 1 calc PR C 1
H17B H 0.0013 0.0092 0.7153 0.073 Uiso 0.50 1 calc PR C 1
H17C H 0.0185 -0.0154 0.8692 0.073 Uiso 0.50 1 calc PR C 1
O7' O -0.0976(4) -0.00524(18) 0.8005(5) 0.0499(12) Uani 0.50 1 d PD D 5
H7' H -0.0830 -0.0300 0.8643 0.060 Uiso 0.50 1 d PR D 5
C16' C 0.0188(11) 0.0310(4) 0.7727(12) 0.0487(17) Uani 0.50 1 d PD D 5
H16C H 0.0949 0.0195 0.8345 0.058 Uiso 0.50 1 calc PR D 5
H16D H 0.0464 0.0251 0.6761 0.058 Uiso 0.50 1 calc PR D 5
C17' C -0.0135(6) 0.0918(3) 0.7946(7) 0.0409(10) Uani 0.50 1 d PD D 5
H17D H -0.0903 0.1028 0.7350 0.061 Uiso 0.50 1 calc PR D 5
H17E H 0.0644 0.1160 0.7723 0.061 Uiso 0.50 1 calc PR D 5
H17F H -0.0363 0.0979 0.8914 0.061 Uiso 0.50 1 calc PR D 5

loop_
_atom_site_aniso_label
_atom_site_aniso_U_11
_atom_site_aniso_U_22
_atom_site_aniso_U_33
_atom_site_aniso_U_23
_atom_site_aniso_U_13
_atom_site_aniso_U_12
Co1 0.01498(12) 0.00822(10) 0.01014(10) 0.00052(8) -0.00061(8) 0.00011(9)
Cl1 0.0184(2) 0.01265(18) 0.01397(19) -0.00043(16) -0.00400(15) 0.00018(16)
N1 0.0176(8) 0.0106(7) 0.0128(7) 0.0002(5) -0.0010(6) -0.0013(6)
N2 0.0180(8) 0.0120(7) 0.0109(7) 0.0023(5) -0.0014(6) -0.0013(6)
N3 0.0173(8) 0.0093(7) 0.0130(7) 0.0012(5) -0.0013(6) -0.0014(6)
N4 0.0160(7) 0.0123(7) 0.0123(7) 0.0020(5) 0.0004(6) -0.0012(6)
N5 0.0153(7) 0.0110(7) 0.0134(7) -0.0008(6) -0.0006(6) 0.0006(6)
O1 0.0271(8) 0.0132(7) 0.0158(6) 0.0021(5) 0.0052(6) -0.0019(6)
O2 0.0233(7) 0.0128(6) 0.0163(7) 0.0042(5) 0.0045(6) -0.0014(5)
O3 0.0194(7) 0.0112(6) 0.0162(7) 0.0030(5) 0.0029(5) -0.0014(5)
O4 0.0247(8) 0.0128(6) 0.0191(7) 0.0038(5) 0.0070(6) -0.0019(5)
O5 0.0456(11) 0.0455(12) 0.0316(10) 0.0132(8) -0.0205(8) -0.0245(9)
O6 0.0221(8) 0.0341(10) 0.0205(7) 0.0078(6) -0.0099(6) -0.0053(7)
C1 0.0168(9) 0.0113(8) 0.0140(8) -0.0007(6) -0.0023(7) 0.0007(7)
C2 0.0198(9) 0.0121(8) 0.0123(8) 0.0002(6) -0.0040(7) 0.0002(7)
C3 0.0174(9) 0.0099(8) 0.0145(8) 0.0004(6) -0.0011(7) 0.0007(6)
C4 0.0158(9) 0.0133(8) 0.0136(8) -0.0004(6) -0.0011(7) 0.0008(7)
C5 0.0203(10) 0.0179(9) 0.0170(9) -0.0016(7) 0.0013(7) 0.0045(7)
C6 0.0341(12) 0.0098(8) 0.0193(10) 0.0007(7) 0.0006(8) 0.0012(8)
C7 0.0267(11) 0.0119(9) 0.0189(9) 0.0001(7) 0.0015(8) 0.0020(7)
C8 0.0215(10) 0.0180(9) 0.0177(9) -0.0008(7) 0.0036(8) 0.0022(8)
C9 0.0188(9) 0.0174(9) 0.0158(9) 0.0025(7) 0.0004(7) -0.0019(7)
C10 0.0166(9) 0.0223(10) 0.0198(10) 0.0017(8) -0.0010(7) -0.0038(7)
C11 0.0144(9) 0.0228(10) 0.0153(9) -0.0003(7) -0.0016(7) -0.0006(7)
C12 0.0185(9) 0.0204(10) 0.0130(8) 0.0035(7) -0.0019(7) -0.0003(7)
C13 0.0182(9) 0.0146(8) 0.0157(9) 0.0018(7) -0.0010(7) -0.0007(7)
C14 0.0176(10) 0.0326(12) 0.0176(10) 0.0050(8) -0.0034(8) -0.0053(8)
C15 0.0302(12) 0.0490(17) 0.0269(12) 0.0135(11) -0.0161(10) -0.0133(12)
O7 0.0190(16) 0.048(2) 0.035(2) 0.0009(17) 0.0027(14) -0.0030(15)
C16 0.0349(19) 0.050(3) 0.038(3) -0.0037(19) -0.006(2) 0.007(2)
C17 0.045(4) 0.043(4) 0.057(5) -0.002(3) -0.004(3) 0.003(3)
O7' 0.031(2) 0.045(3) 0.074(3) 0.030(2) -0.008(2) -0.0083(18)
C16' 0.045(4) 0.043(4) 0.057(5) -0.002(3) -0.004(3) 0.003(3)
C17' 0.0349(19) 0.050(3) 0.038(3) -0.0037(19) -0.006(2) 0.007(2)

loop_
_atom_type_symbol
_atom_type_description
_atom_type_scat_dispersion_real
_atom_type_scat_dispersion_imag
_atom_type_scat_source
C C 0.0033 0.0016 'International Tables Vol C Tables 4.2.6.8 and 6.1.1.4'
H H 0.0000 0.0000 'International Tables Vol C Tables 4.2.6.8 and 6.1.1.4'
N N 0.0061 0.0033 'International Tables Vol C Tables 4.2.6.8 and 6.1.1.4'
O O 0.0106 0.0060 'International Tables Vol C Tables 4.2.6.8 and 6.1.1.4'
Cl Cl 0.1484 0.1585 'International Tables Vol C Tables 4.2.6.8 and 6.1.1.4'
Co Co 0.3494 0.9721 'International Tables Vol C Tables 4.2.6.8 and 6.1.1.4'

loop_
_geom_angle_atom_site_label_1
_geom_angle_atom_site_label_2
_geom_angle_atom_site_label_3
_geom_angle
_geom_angle_site_symmetry_1
_geom_angle_site_symmetry_3
_geom_angle_publ_flag
N2 Co1 N1 81.90(7) . . ?
N2 Co1 N3 177.08(7) . . ?
N1 Co1 N3 98.97(7) . . ?
N2 Co1 N4 97.81(7) . . ?
N1 Co1 N4 179.44(7) . . ?
N3 Co1 N4 81.30(7) . . ?
N2 Co1 N5 91.06(7) . . ?
N1 Co1 N5 89.02(7) . . ?
N3 Co1 N5 91.73(7) . . ?
N4 Co1 N5 91.47(7) . . ?
N2 Co1 Cl1 89.27(5) . . ?
N1 Co1 Cl1 87.77(5) . . ?
N3 Co1 Cl1 87.98(5) . . ?
N4 Co1 Cl1 91.75(5) . . ?
N5 Co1 Cl1 176.69(5) . . ?
C1 N1 O1 121.68(17) . . ?
C1 N1 Co1 116.28(13) . . ?
O1 N1 Co1 121.92(12) . . ?
C2 N2 O2 121.16(16) . . ?
C2 N2 Co1 116.11(13) . . ?
O2 N2 Co1 122.73(12) . . ?
C3 N3 O3 120.19(16) . . ?
C3 N3 Co1 116.77(13) . . ?
O3 N3 Co1 123.02(12) . . ?
C4 N4 O4 120.82(16) . . ?
C4 N4 Co1 116.41(13) . . ?
O4 N4 Co1 122.76(12) . . ?
C13 N5 C9 118.31(17) . . ?
C13 N5 Co1 119.33(13) . . ?
C9 N5 Co1 122.21(13) . . ?
N1 O1 H1 87.5 . . ?
N2 O2 H2 114.6 . . ?
N3 O3 H3 105.3 . . ?
N4 O4 H4 97.8 . . ?
C14 O6 C15 116.04(18) . . ?
N1 C1 C2 112.46(17) . . ?
N1 C1 C5 124.60(18) . . ?
C2 C1 C5 122.80(17) . . ?
N2 C2 C1 113.16(17) . . ?
N2 C2 C6 123.07(18) . . ?
C1 C2 C6 123.77(18) . . ?
N3 C3 C4 112.70(17) . . ?
N3 C3 C7 123.48(18) . . ?
C4 C3 C7 123.81(17) . . ?
N4 C4 C3 112.78(17) . . ?
N4 C4 C8 123.87(18) . . ?
C3 C4 C8 123.34(17) . . ?
C1 C5 H5A 109.5 . . ?
C1 C5 H5B 109.5 . . ?
H5A C5 H5B 109.5 . . ?
C1 C5 H5C 109.5 . . ?
H5A C5 H5C 109.5 . . ?
H5B C5 H5C 109.5 . . ?
C2 C6 H6A 109.5 . . ?
C2 C6 H6B 109.5 . . ?
H6A C6 H6B 109.5 . . ?
C2 C6 H6C 109.5 . . ?
H6A C6 H6C 109.5 . . ?
H6B C6 H6C 109.5 . . ?
C3 C7 H7A 109.5 . . ?
C3 C7 H7B 109.5 . . ?
H7A C7 H7B 109.5 . . ?
C3 C7 H7C 109.5 . . ?
H7A C7 H7C 109.5 . . ?
H7B C7 H7C 109.5 . . ?
C3 C7 H7D 109.5 . . ?
H7A C7 H7D 141.1 . . ?
H7B C7 H7D 56.3 . . ?
H7C C7 H7D 56.3 . . ?
C3 C7 H7E 109.5 . . ?
H7A C7 H7E 56.3 . . ?
H7B C7 H7E 141.1 . . ?
H7C C7 H7E 56.3 . . ?
H7D C7 H7E 109.5 . . ?
C3 C7 H7F 109.5 . . ?
H7A C7 H7F 56.3 . . ?
H7B C7 H7F 56.3 . . ?
H7C C7 H7F 141.1 . . ?
H7D C7 H7F 109.5 . . ?
H7E C7 H7F 109.5 . . ?
C4 C8 H8A 109.5 . . ?
C4 C8 H8B 109.5 . . ?
H8A C8 H8B 109.5 . . ?
C4 C8 H8C 109.5 . . ?
H8A C8 H8C 109.5 . . ?
H8B C8 H8C 109.5 . . ?
N5 C9 C10 122.24(18) . . ?
N5 C9 H9A 118.9 . . ?
C10 C9 H9A 118.9 . . ?
C9 C10 C11 119.26(19) . . ?
C9 C10 H10A 120.4 . . ?
C11 C10 H10A 120.4 . . ?
C10 C11 C12 118.72(18) . . ?
C10 C11 C14 119.50(19) . . ?
C12 C11 C14 121.77(18) . . ?
C13 C12 C11 119.18(18) . . ?
C13 C12 H12A 120.4 . . ?
C11 C12 H12A 120.4 . . ?
N5 C13 C12 122.24(18) . . ?
N5 C13 H13A 118.9 . . ?
C12 C13 H13A 118.9 . . ?
O5 C14 O6 124.7(2) . . ?
O5 C14 C11 124.2(2) . . ?
O6 C14 C11 111.16(19) . . ?
O6 C15 H15A 109.5 . . ?
O6 C15 H15B 109.5 . . ?
H15A C15 H15B 109.5 . . ?
O6 C15 H15C 109.5 . . ?
H15A C15 H15C 109.5 . . ?
H15B C15 H15C 109.5 . . ?
C16 O7 H7 109.5 . . ?
O7 C16 C17 114.2(6) . . ?
O7 C16 H16A 108.7 . . ?
C17 C16 H16A 108.7 . . ?
O7 C16 H16B 108.7 . . ?
C17 C16 H16B 108.7 . . ?
H16A C16 H16B 107.6 . . ?
C16' O7' H7' 113.1 . . ?
C17' C16' O7' 110.0(8) . . ?
C17' C16' H16C 109.7 . . ?
O7' C16' H16C 109.7 . . ?
C17' C16' H16D 109.7 . . ?
O7' C16' H16D 109.7 . . ?
H16C C16' H16D 108.2 . . ?

loop_
_geom_bond_atom_site_label_1
_geom_bond_atom_site_label_2
_geom_bond_distance
_geom_bond_site_symmetry_2
_geom_bond_publ_flag
Co1 N2 1.8838(16) . ?
Co1 N1 1.8893(17) . ?
Co1 N3 1.8948(16) . ?
Co1 N4 1.9002(16) . ?
Co1 N5 1.9593(16) . ?
Co1 Cl1 2.2279(5) . ?
N1 C1 1.294(2) . ?
N1 O1 1.347(2) . ?
N2 C2 1.293(2) . ?
N2 O2 1.339(2) . ?
N3 C3 1.293(2) . ?
N3 O3 1.344(2) . ?
N4 C4 1.296(2) . ?
N4 O4 1.345(2) . ?
N5 C13 1.347(2) . ?
N5 C9 1.347(3) . ?
O1 H1 0.8601 . ?
O2 H2 0.7507 . ?
O3 H3 0.8429 . ?
O4 H4 0.9087 . ?
O5 C14 1.199(3) . ?
O6 C14 1.332(3) . ?
O6 C15 1.446(3) . ?
C1 C2 1.469(3) . ?
C1 C5 1.485(3) . ?
C2 C6 1.492(3) . ?
C3 C4 1.471(3) . ?
C3 C7 1.484(3) . ?
C4 C8 1.485(3) . ?
C5 H5A 0.9800 . ?
C5 H5B 0.9800 . ?
C5 H5C 0.9800 . ?
C6 H6A 0.9800 . ?
C6 H6B 0.9800 . ?
C6 H6C 0.9800 . ?
C7 H7A 0.9800 . ?
C7 H7B 0.9800 . ?
C7 H7C 0.9800 . ?
C7 H7D 0.9800 . ?
C7 H7E 0.9800 . ?
C7 H7F 0.9800 . ?
C8 H8A 0.9800 . ?
C8 H8B 0.9800 . ?
C8 H8C 0.9800 . ?
C9 C10 1.381(3) . ?
C9 H9A 0.9500 . ?
C10 C11 1.383(3) . ?
C10 H10A 0.9500 . ?
C11 C12 1.384(3) . ?
C11 C14 1.493(3) . ?
C12 C13 1.382(3) . ?
C12 H12A 0.9500 . ?
C13 H13A 0.9500 . ?
C15 H15A 0.9800 . ?
C15 H15B 0.9800 . ?
C15 H15C 0.9800 . ?
O7 C16 1.415(7) . ?
O7 H7 0.8497 . ?
C16 C17 1.428(10) . ?
C16 H16A 0.9900 . ?
C16 H16B 0.9900 . ?
C17 H17A 0.9800 . ?
C17 H17B 0.9800 . ?
C17 H17C 0.9800 . ?
O7' C16' 1.456(12) . ?
O7' H7' 0.8497 . ?
C16' C17' 1.451(9) . ?
C16' H16C 0.9900 . ?
C16' H16D 0.9900 . ?
C17' H17D 0.9800 . ?
C17' H17E 0.9800 . ?
C17' H17F 0.9800 . ?

loop_
_geom_hbond_atom_site_label_D
_geom_hbond_atom_site_label_H
_geom_hbond_atom_site_label_A
_geom_hbond_distance_DH
_geom_hbond_distance_HA
_geom_hbond_distance_DA
_geom_hbond_angle_DHA
_geom_hbond_site_symmetry_A
O1 H1 O3 0.86 1.67 2.502(2) 161.1 .
O2 H2 O4 0.75 1.80 2.462(2) 147.3 .
O3 H3 O1 0.84 1.68 2.502(2) 164.8 .
O4 H4 O2 0.91 1.58 2.462(2) 161.1 .
O7 H7 O1 0.85 1.77 2.619(4) 179.7 .
O7' H7' O7 0.85 1.94 2.790(5) 179.3 3_557

loop_
_geom_torsion_atom_site_label_1
_geom_torsion_atom_site_label_2
_geom_torsion_atom_site_label_3
_geom_torsion_atom_site_label_4
_geom_torsion
_geom_torsion_site_symmetry_1
_geom_torsion_site_symmetry_2
_geom_torsion_site_symmetry_3
_geom_torsion_site_symmetry_4
_geom_torsion_publ_flag
N2 Co1 N1 C1 1.57(14) . . . . ?
N3 Co1 N1 C1 -175.62(14) . . . . ?
N4 Co1 N1 C1 -57(8) . . . . ?
N5 Co1 N1 C1 92.78(15) . . . . ?
Cl1 Co1 N1 C1 -88.02(14) . . . . ?
N2 Co1 N1 O1 177.61(15) . . . . ?
N3 Co1 N1 O1 0.43(15) . . . . ?
N4 Co1 N1 O1 119(8) . . . . ?
N5 Co1 N1 O1 -91.17(14) . . . . ?
Cl1 Co1 N1 O1 88.03(13) . . . . ?
N1 Co1 N2 C2 0.55(14) . . . . ?
N3 Co1 N2 C2 108.2(14) . . . . ?
N4 Co1 N2 C2 -179.94(14) . . . . ?
N5 Co1 N2 C2 -88.31(15) . . . . ?
Cl1 Co1 N2 C2 88.40(14) . . . . ?
N1 Co1 N2 O2 179.72(15) . . . . ?
N3 Co1 N2 O2 -72.7(15) . . . . ?
N4 Co1 N2 O2 -0.76(15) . . . . ?
N5 Co1 N2 O2 90.87(14) . . . . ?
Cl1 Co1 N2 O2 -92.43(14) . . . . ?
N2 Co1 N3 C3 74.2(14) . . . . ?
N1 Co1 N3 C3 -178.58(15) . . . . ?
N4 Co1 N3 C3 1.92(15) . . . . ?
N5 Co1 N3 C3 -89.31(15) . . . . ?
Cl1 Co1 N3 C3 94.00(14) . . . . ?
N2 Co1 N3 O3 -104.5(14) . . . . ?
N1 Co1 N3 O3 2.69(15) . . . . ?
N4 Co1 N3 O3 -176.81(15) . . . . ?
N5 Co1 N3 O3 91.97(14) . . . . ?
Cl1 Co1 N3 O3 -84.73(13) . . . . ?
N2 Co1 N4 C4 -178.54(14) . . . . ?
N1 Co1 N4 C4 -120(8) . . . . ?
N3 Co1 N4 C4 -1.35(14) . . . . ?
N5 Co1 N4 C4 90.18(15) . . . . ?
Cl1 Co1 N4 C4 -89.04(14) . . . . ?
N2 Co1 N4 O4 1.10(15) . . . . ?
N1 Co1 N4 O4 60(8) . . . . ?
N3 Co1 N4 O4 178.30(15) . . . . ?
N5 Co1 N4 O4 -90.18(14) . . . . ?
Cl1 Co1 N4 O4 90.61(14) . . . . ?
N2 Co1 N5 C13 147.01(15) . . . . ?
N1 Co1 N5 C13 65.13(15) . . . . ?
N3 Co1 N5 C13 -33.81(15) . . . . ?
N4 Co1 N5 C13 -115.15(15) . . . . ?
Cl1 Co1 N5 C13 51.2(9) . . . . ?
N2 Co1 N5 C9 -28.35(16) . . . . ?
N1 Co1 N5 C9 -110.23(16) . . . . ?
N3 Co1 N5 C9 150.82(16) . . . . ?
N4 Co1 N5 C9 69.49(16) . . . . ?
Cl1 Co1 N5 C9 -124.1(8) . . . . ?
O1 N1 C1 C2 -179.14(16) . . . . ?
Co1 N1 C1 C2 -3.1(2) . . . . ?
O1 N1 C1 C5 -3.3(3) . . . . ?
Co1 N1 C1 C5 172.73(15) . . . . ?
O2 N2 C2 C1 178.54(16) . . . . ?
Co1 N2 C2 C1 -2.3(2) . . . . ?
O2 N2 C2 C6 -1.4(3) . . . . ?
Co1 N2 C2 C6 177.80(15) . . . . ?
N1 C1 C2 N2 3.5(2) . . . . ?
C5 C1 C2 N2 -172.44(18) . . . . ?
N1 C1 C2 C6 -176.61(18) . . . . ?
C5 C1 C2 C6 7.5(3) . . . . ?
O3 N3 C3 C4 176.70(15) . . . . ?
Co1 N3 C3 C4 -2.1(2) . . . . ?
O3 N3 C3 C7 -2.1(3) . . . . ?
Co1 N3 C3 C7 179.12(15) . . . . ?
O4 N4 C4 C3 -179.03(16) . . . . ?
Co1 N4 C4 C3 0.6(2) . . . . ?
O4 N4 C4 C8 -0.5(3) . . . . ?
Co1 N4 C4 C8 179.18(15) . . . . ?
N3 C3 C4 N4 0.9(2) . . . . ?
C7 C3 C4 N4 179.74(18) . . . . ?
N3 C3 C4 C8 -177.64(18) . . . . ?
C7 C3 C4 C8 1.2(3) . . . . ?
C13 N5 C9 C10 -1.6(3) . . . . ?
Co1 N5 C9 C10 173.76(15) . . . . ?
N5 C9 C10 C11 1.3(3) . . . . ?
C9 C10 C11 C12 0.5(3) . . . . ?
C9 C10 C11 C14 -179.2(2) . . . . ?
C10 C11 C12 C13 -1.9(3) . . . . ?
C14 C11 C12 C13 177.74(19) . . . . ?
C9 N5 C13 C12 0.1(3) . . . . ?
Co1 N5 C13 C12 -175.41(15) . . . . ?
C11 C12 C13 N5 1.7(3) . . . . ?
C15 O6 C14 O5 0.4(4) . . . . ?
C15 O6 C14 C11 179.9(2) . . . . ?
C10 C11 C14 O5 14.6(4) . . . . ?
C12 C11 C14 O5 -165.1(2) . . . . ?
C10 C11 C14 O6 -164.88(19) . . . . ?
C12 C11 C14 O6 15.5(3) . . . . ?
